data_7127632
loop_
_publ_author_name
'Wang, Yong'
'Wang, Meng-Fan'
'Young, David James'
'Zhu, Hua'
'Hu, Fei-Long'
'Mi, Yan'
'Qin, Zhen'
'Chen, Shu Li'
'Lang, Jian-Ping'

_publ_section_title
;
 Tuning the configuration of the flexible metal-alkene-framework affords
 pure cycloisomers in solid state photodimerization.
;
_journal_issue 9
_journal_name_full 'Chemical communications (Cambridge, England)'
_journal_page_first 1129
_journal_page_last 1132
_journal_paper_doi 10.1039/d0cc06939f
_journal_volume 57
_journal_year 2021
_chemical_formula_sum 'C87 H59 Br7 Cd3 N6 O16'
_chemical_formula_weight 2340.97
_space_group_crystal_system triclinic
_space_group_IT_number 2
_space_group_name_Hall '-P 1'
_space_group_name_H-M_alt 'P -1'
_atom_sites_solution_hydrogens mixed
_audit_creation_method SHELXL-2017/1
_audit_update_record
;
2020-09-25 deposited with the CCDC.	2020-12-16 downloaded from the CCDC.
;
_cell_angle_alpha 67.5530(10)
_cell_angle_beta 90.2020(10)
_cell_angle_gamma 73.38
_cell_formula_units_Z 2
_cell_length_a 11.2823(7)
_cell_length_b 19.7270(13)
_cell_length_c 21.7507(15)
_cell_measurement_reflns_used 9900
_cell_measurement_temperature 170(2)
_cell_measurement_theta_max 26.20
_cell_measurement_theta_min 2.44
_cell_volume 4252.4(5)
_computing_structure_refinement 'SHELXL-2017/1 (Sheldrick, 2017)'
_diffrn_ambient_temperature 170(2)
_diffrn_measured_fraction_theta_full 0.994
_diffrn_measured_fraction_theta_max 0.994
_diffrn_measurement_device_type 'CCD area detector'
_diffrn_measurement_method 'phi and omega scans'
_diffrn_radiation_type MoK\a
_diffrn_radiation_wavelength 0.71073
_diffrn_reflns_av_R_equivalents 0.0361
_diffrn_reflns_av_unetI/netI 0.0469
_diffrn_reflns_Laue_measured_fraction_full 0.994
_diffrn_reflns_Laue_measured_fraction_max 0.994
_diffrn_reflns_limit_h_max 13
_diffrn_reflns_limit_h_min -12
_diffrn_reflns_limit_k_max 23
_diffrn_reflns_limit_k_min -23
_diffrn_reflns_limit_l_max 25
_diffrn_reflns_limit_l_min -25
_diffrn_reflns_number 42492
_diffrn_reflns_point_group_measured_fraction_full 0.994
_diffrn_reflns_point_group_measured_fraction_max 0.994
_diffrn_reflns_theta_full 25.000
_diffrn_reflns_theta_max 24.999
_diffrn_reflns_theta_min 1.897
_exptl_absorpt_coefficient_mu 4.102
_exptl_crystal_colour yellow
_exptl_crystal_density_diffrn 1.828
_exptl_crystal_description block
_exptl_crystal_F_000 2280
_refine_diff_density_max 2.038
_refine_diff_density_min -1.983
_refine_diff_density_rms 0.151
_refine_ls_extinction_method none
_refine_ls_goodness_of_fit_ref 1.043
_refine_ls_hydrogen_treatment constr
_refine_ls_matrix_type full
_refine_ls_number_parameters 1087
_refine_ls_number_reflns 14898
_refine_ls_number_restraints 22
_refine_ls_restrained_S_all 1.050
_refine_ls_R_factor_all 0.0933
_refine_ls_R_factor_gt 0.0674
_refine_ls_shift/su_max 0.007
_refine_ls_shift/su_mean 0.000
_refine_ls_structure_factor_coef Fsqd
_refine_ls_weighting_details 'w=1/[\s^2^(Fo^2^)+(0.1292P)^2^+14.0256P] where P=(Fo^2^+2Fc^2^)/3'
_refine_ls_weighting_scheme calc
_refine_ls_wR_factor_gt 0.1949
_refine_ls_wR_factor_ref 0.2160
_reflns_Friedel_coverage 0.000
_reflns_number_gt 10698
_reflns_number_total 14898
_reflns_threshold_expression 'I > 2\s(I)'
_cod_data_source_file d0cc06939f2.cif
_cod_data_source_block CP2
_cod_depositor_comments 'Adding full bibliography for 7127627--7127633.cif.'
_cod_original_cell_volume 4252.5(5)
_cod_database_code 7127632
_shelx_shelxl_version_number 2017/1
_shelx_space_group_comment
;
The symmetry employed for this shelxl refinement is uniquely defined
by the following loop, which should always be used as a source of
symmetry information in preference to the above space-group names.
They are only intended as comments.
;

loop_
_space_group_symop_operation_xyz
'x, y, z'
'-x, -y, -z'

loop_
_atom_site_label
_atom_site_type_symbol
_atom_site_fract_x
_atom_site_fract_y
_atom_site_fract_z
_atom_site_U_iso_or_equiv
_atom_site_adp_type
_atom_site_occupancy
_atom_site_site_symmetry_order
_atom_site_calc_flag
_atom_site_refinement_flags_posn
_atom_site_refinement_flags_adp
_atom_site_refinement_flags_occupancy
_atom_site_disorder_assembly
_atom_site_disorder_group
Br1 Br 0.3399(3) 1.09120(16) 0.24198(12) 0.0736(6) Uani 0.7 1 d . . P A 1
Br1' Br 0.3605(7) 1.1103(5) 0.2202(3) 0.0736(6) Uani 0.3 1 d . . P A 2
Br7 Br 0.3800(2) 0.42891(14) -0.00675(12) 0.1572(9) Uani 1 1 d . . . . .
Br2 Br 1.92171(16) 0.17142(9) 0.98576(6) 0.0721(4) Uani 0.8 1 d . . P B 1
Br2' Br 1.8502(7) 0.2066(4) 0.9911(3) 0.0721(4) Uani 0.2 1 d . . P B 2
Br3 Br 0.00744(16) 1.40174(8) 0.00674(7) 0.1083(6) Uani 1 1 d . . . . .
Br4 Br 0.53336(18) 0.42205(12) 0.28993(13) 0.0840(6) Uani 0.8 1 d . . P C 1
Br4' Br 0.4841(10) 0.4340(6) 0.2803(7) 0.0840(6) Uani 0.2 1 d . . P C 2
C3 C 0.3322(7) 1.0734(5) 0.0532(4) 0.0437(19) Uani 1 1 d . . . . .
Br5 Br 2.1559(6) 0.5530(7) 0.8545(5) 0.1034(13) Uani 0.8 1 d . . P D 1
Br5' Br 2.128(3) 0.558(3) 0.851(2) 0.1034(13) Uani 0.2 1 d . . P D 2
C2 C 1.4830(7) 0.6317(4) 0.4882(4) 0.0421(18) Uani 1 1 d . . . . .
Br6' Br 0.763(4) 0.5003(14) 0.8459(16) 0.1047(12) Uani 0.3 1 d . . P E 1
Br6 Br 0.7680(14) 0.5151(5) 0.8386(6) 0.1047(12) Uani 0.7 1 d . . P E 2
C8 C 0.7546(7) 1.0871(5) 0.7159(4) 0.0428(18) Uani 1 1 d . . . . .
H8 H 0.720242 1.113095 0.743695 0.051 Uiso 1 1 calc R U . . .
C12 C 0.0955(9) 1.2386(6) 0.0753(5) 0.065(3) Uani 1 1 d . . . . .
H12 H 0.034681 1.245961 0.104225 0.078 Uiso 1 1 calc R U . . .
C15 C 0.8228(8) 0.8387(5) 0.1996(4) 0.049(2) Uani 1 1 d . . . . .
H15 H 0.902487 0.804466 0.201073 0.058 Uiso 1 1 calc R U . . .
C16 C 0.8979(7) 0.8432(4) 0.3055(4) 0.0415(18) Uani 1 1 d . . . . .
H16 H 0.978319 0.810982 0.304980 0.050 Uiso 1 1 calc R U . . .
C17 C 1.0933(7) 0.7936(4) 0.4254(4) 0.0442(18) Uani 1 1 d . . . . .
H17 H 1.123815 0.770221 0.395301 0.053 Uiso 1 1 calc R U . . .
C18 C 1.3543(8) 0.6843(5) 0.4706(4) 0.048(2) Uani 1 1 d . . . . .
H18 H 1.305763 0.685801 0.434033 0.058 Uiso 1 1 calc R U . . .
C20 C 0.2599(8) 1.1536(5) 0.0446(4) 0.0452(19) Uani 1 1 d . . . . .
C23 C 0.4825(9) 1.0819(6) 0.2968(6) 0.067(3) Uani 1 1 d . . . . .
C24 C 0.6826(8) 0.9177(5) 0.2428(4) 0.049(2) Uani 1 1 d . . . . .
H24 H 0.663109 0.939494 0.275047 0.059 Uiso 1 1 calc R U . . .
C25 C 0.4657(8) 0.7714(5) 0.1556(5) 0.050(2) Uani 1 1 d . . . . .
C26 C 0.6827(7) 1.0617(5) 0.3795(5) 0.050(2) Uani 1 1 d . . . . .
C27 C 0.9709(7) 0.8417(4) 0.4146(4) 0.0414(18) Uani 1 1 d . . . . .
C28 C 1.1427(7) 0.9662(5) 0.8760(4) 0.0430(18) Uani 1 1 d . . . . .
C29 C 1.8444(8) 0.2048(5) 0.8525(5) 0.052(2) Uani 1 1 d . . . . .
H29 H 1.818795 0.159976 0.870863 0.062 Uiso 1 1 calc R U . . .
C30 C 1.1241(7) 0.8193(4) 0.5231(4) 0.0433(18) Uani 1 1 d . . . . .
H30 H 1.177596 0.813347 0.559808 0.052 Uiso 1 1 calc R U . . .
C32 C 0.2971(9) 1.2584(5) 0.5776(5) 0.054(2) Uani 1 1 d . . . . .
H32 H 0.336581 1.231467 0.551411 0.064 Uiso 1 1 calc R U . . .
C33 C 2.0706(7) 0.5657(4) 0.5691(4) 0.0433(18) Uani 1 1 d . . . . .
C34 C 1.8350(7) 0.2450(5) 0.7840(4) 0.0459(19) Uani 1 1 d . . . . .
H34 H 1.806740 0.226146 0.754486 0.055 Uiso 1 1 calc R U . . .
C37 C 1.8580(7) 0.3548(4) 0.6830(4) 0.0411(18) Uani 1 1 d . . . . .
C38 C 0.9178(7) 0.9974(5) 0.6923(4) 0.049(2) Uani 1 1 d . . . . .
H38 H 0.997902 0.959784 0.704842 0.059 Uiso 1 1 calc R U . . .
C39 C 1.2598(8) 0.9138(6) 0.8933(5) 0.056(2) Uani 1 1 d . . . . .
H39 H 1.289154 0.885197 0.866801 0.068 Uiso 1 1 calc R U . . .
C40 C 1.1056(8) 1.0067(5) 0.9165(5) 0.053(2) Uani 1 1 d . . . . .
H40 H 1.025267 1.043748 0.907100 0.063 Uiso 1 1 calc R U . . .
C42 C 0.9318(8) 0.8735(5) 0.4602(4) 0.0478(19) Uani 1 1 d . . . . .
H42 H 0.846873 0.903513 0.454276 0.057 Uiso 1 1 calc R U . . .
C43 C 0.4600(9) 0.6525(5) 0.2536(5) 0.055(2) Uani 1 1 d . . . . .
H43 H 0.434508 0.683450 0.278485 0.066 Uiso 1 1 calc R U . . .
C44 C 1.1886(8) 0.9921(5) 0.9712(4) 0.048(2) Uani 1 1 d . . . . .
H44 H 1.162795 1.020839 0.997907 0.058 Uiso 1 1 calc R U . . .
C45 C 0.7929(8) 1.0495(5) 0.4263(5) 0.052(2) Uani 1 1 d . . . . .
C46 C 0.7397(7) 1.0652(5) 0.6174(4) 0.0447(19) Uani 1 1 d . . . . .
H46 H 0.694225 1.076944 0.575795 0.054 Uiso 1 1 calc R U . . .
C47 C 1.3009(8) 0.7287(5) 0.5002(4) 0.0469(19) Uani 1 1 d . . . . .
H47 H 1.349730 0.727793 0.536300 0.056 Uiso 1 1 calc R U . . .
C48 C 1.5275(8) 0.5890(5) 0.4501(5) 0.054(2) Uani 1 1 d . . . . .
H48 H 1.476553 0.594755 0.412410 0.064 Uiso 1 1 calc R U . . .
C50 C 0.3597(8) 1.2495(5) 0.6373(4) 0.050(2) Uani 1 1 d . . . . .
C51 C 0.8798(8) 0.8631(5) 0.3562(4) 0.0446(19) Uani 1 1 d . . . . .
H51 H 0.798478 0.895142 0.355489 0.054 Uiso 1 1 calc R U . . .
C52 C 1.3355(8) 0.9021(5) 0.9484(4) 0.053(2) Uani 1 1 d . . . . .
H52 H 1.416118 0.865155 0.959024 0.064 Uiso 1 1 calc R U . . .
C53 C 0.7663(13) 0.6273(8) 0.7143(6) 0.087(4) Uani 1 1 d . . . . .
H53 H 0.743886 0.593826 0.697887 0.105 Uiso 1 1 calc R U . . .
C54 C 0.8739(8) 1.0337(5) 0.7351(4) 0.0455(19) Uani 1 1 d . . . . .
C55 C 0.9476(8) 1.0199(5) 0.7967(4) 0.048(2) Uani 1 1 d . . . . .
H55 H 0.905703 1.041917 0.825667 0.058 Uiso 1 1 calc R U . . .
C56 C 0.4852(8) 0.6857(5) 0.1895(4) 0.048(2) Uani 1 1 d . . . . .
C57 C 0.7294(8) 0.8596(5) 0.1493(4) 0.049(2) Uani 1 1 d . . . . .
H57 H 0.746579 0.838692 0.116340 0.059 Uiso 1 1 calc R U . . .
C58 C 1.8922(11) 0.2322(6) 0.8928(5) 0.067(3) Uani 1 1 d . . . . .
C59 C 1.5626(8) 0.6202(6) 0.5410(5) 0.058(2) Uani 1 1 d . . . . .
H59 H 1.536459 0.648442 0.568099 0.069 Uiso 1 1 calc R U . . .
C60 C 0.7996(7) 0.8680(4) 0.2481(4) 0.0421(18) Uani 1 1 d . . . . .
C61 C 1.0643(8) 0.9805(5) 0.8154(4) 0.052(2) Uani 1 1 d . . . . .
H61 H 1.104479 0.958011 0.786384 0.062 Uiso 1 1 calc R U . . .
C62 C 2.0832(8) 0.5643(5) 0.6395(4) 0.0476(19) Uani 1 1 d . . . . .
C63 C 0.1771(8) 1.3071(5) 0.5582(5) 0.054(2) Uani 1 1 d . . . . .
H63 H 0.135067 1.314067 0.517233 0.065 Uiso 1 1 calc R U . . .
C64 C 0.2772(9) 1.2163(5) -0.0062(5) 0.055(2) Uani 1 1 d . . . . .
H64 H 0.340297 1.209174 -0.033983 0.066 Uiso 1 1 calc R U . . .
C65 C 0.4705(10) 0.5758(6) 0.2827(5) 0.064(3) Uani 1 1 d . . . . .
H65 H 0.449773 0.553875 0.326780 0.077 Uiso 1 1 calc R U . . .
C66 C 0.5585(8) 1.1560(5) 0.6332(5) 0.053(2) Uani 1 1 d . . . . .
H66 H 0.522421 1.161770 0.591272 0.064 Uiso 1 1 calc R U . . .
C67 C 0.6861(7) 1.1023(5) 0.6566(4) 0.0426(18) Uani 1 1 d . . . . .
C68 C 0.5932(8) 0.9360(5) 0.1904(4) 0.050(2) Uani 1 1 d . . . . .
H68 H 0.512713 0.970196 0.187672 0.060 Uiso 1 1 calc R U . . .
C69 C 1.6816(9) 0.5676(5) 0.5558(5) 0.059(2) Uani 1 1 d . . . . .
H69 H 1.735103 0.561611 0.592572 0.070 Uiso 1 1 calc R U . . .
C70 C 0.4877(8) 1.1968(5) 0.6625(4) 0.052(2) Uani 1 1 d . . . . .
H70 H 0.522775 1.191972 0.704318 0.062 Uiso 1 1 calc R U . . .
C71 C 1.8662(7) 0.3122(5) 0.7580(4) 0.0453(19) Uani 1 1 d . . . . .
C72 C 2.0532(10) 0.5110(6) 0.6933(5) 0.064(3) Uani 1 1 d . . . . .
H72 H 2.018295 0.475554 0.686537 0.077 Uiso 1 1 calc R U . . .
C73 C 0.2999(9) 1.2880(5) 0.6734(5) 0.056(2) Uani 1 1 d . . . . .
H73 H 0.340777 1.282833 0.713931 0.067 Uiso 1 1 calc R U . . .
C74 C 0.5868(9) 1.0349(6) 0.4043(6) 0.068(3) Uani 1 1 d . . . . .
H74 H 0.588569 1.010342 0.451420 0.082 Uiso 1 1 calc R U . . .
C75 C 0.5249(12) 0.6388(6) 0.1555(5) 0.072(3) Uani 1 1 d . . . . .
H75 H 0.542192 0.660835 0.110702 0.087 Uiso 1 1 calc R U . . .
C76 C 1.9275(12) 0.2974(7) 0.8688(5) 0.078(3) Uani 1 1 d . . . . .
H76 H 1.963175 0.313645 0.898219 0.093 Uiso 1 1 calc R U . . .
C77 C 0.1687(9) 1.1655(6) 0.0855(5) 0.058(2) Uani 1 1 d . . . . .
H77 H 0.156934 1.122342 0.121082 0.070 Uiso 1 1 calc R U . . .
C78 C 0.1794(8) 1.3346(5) 0.6508(5) 0.058(2) Uani 1 1 d . . . . .
H78 H 0.137269 1.361171 0.676712 0.070 Uiso 1 1 calc R U . . .
C79 C 0.8254(10) 0.7403(6) 0.6986(6) 0.071(3) Uani 1 1 d . . . . .
C80 C 1.6481(8) 0.5378(6) 0.4685(5) 0.057(2) Uani 1 1 d . . . . .
H80 H 1.678343 0.509767 0.441664 0.068 Uiso 1 1 calc R U . . .
C81 C 1.9090(11) 0.3393(6) 0.7995(5) 0.064(3) Uani 1 1 d . . . . .
H81 H 1.926462 0.386923 0.781154 0.077 Uiso 1 1 calc R U . . .
C82 C 0.4895(11) 1.0425(8) 0.3635(7) 0.088(4) Uani 1 1 d . . . . .
H82 H 0.426336 1.020269 0.381575 0.106 Uiso 1 1 calc R U . . .
C83 C 2.1218(12) 0.5586(8) 0.7664(5) 0.080(3) Uani 1 1 d . . . . .
C84 C 0.8486(10) 0.8126(7) 0.6521(6) 0.067(3) Uani 1 1 d . . . . .
C85 C 1.1712(7) 0.7806(4) 0.4830(4) 0.0428(18) Uani 1 1 d . . . . .
C86 C 0.5113(10) 0.5314(6) 0.2472(5) 0.068(3) Uani 1 1 d . . . . .
C87 C 0.5403(14) 0.5608(7) 0.1845(6) 0.088(4) Uani 1 1 d . . . . .
H87 H 0.570414 0.528857 0.160928 0.105 Uiso 1 1 calc R U . . .
C88 C 0.1100(11) 1.2995(6) 0.0247(6) 0.074(3) Uani 1 1 d . . . . .
C89 C 2.0723(12) 0.5074(7) 0.7569(5) 0.074(3) Uani 1 1 d . . . . .
H89 H 2.051137 0.469758 0.793875 0.089 Uiso 1 1 calc R U . . .
C90 C 0.8465(12) 0.7159(8) 0.7676(6) 0.083(3) Uani 1 1 d . . . . .
H90 H 0.875749 0.745828 0.785768 0.100 Uiso 1 1 calc R U . . .
C91 C 0.5735(12) 1.1126(10) 0.2693(6) 0.100(5) Uani 1 1 d . . . . .
H91 H 0.566443 1.141565 0.222344 0.120 Uiso 1 1 calc R U . . .
C92 C 2.1310(11) 0.6173(7) 0.6493(6) 0.075(3) Uani 1 1 d . . . . .
H92 H 2.152654 0.654822 0.612441 0.089 Uiso 1 1 calc R U . . .
C93 C 0.2012(12) 1.2915(6) -0.0170(6) 0.074(3) Uani 1 1 d . . . . .
H93 H 0.212166 1.335454 -0.051883 0.089 Uiso 1 1 calc R U . . .
C94 C 0.7855(11) 0.6072(7) 0.7825(6) 0.079(3) Uani 1 1 d . . . . .
C95 C 0.6780(11) 1.1001(9) 0.3122(5) 0.094(4) Uani 1 1 d . . . . .
H95 H 0.744969 1.118361 0.294375 0.113 Uiso 1 1 calc R U . . .
C96 C 0.7798(11) 0.6963(7) 0.6697(7) 0.083(3) Uani 1 1 d . . . . .
H96 H 0.760066 0.713584 0.622584 0.100 Uiso 1 1 calc R U . . .
C98 C 0.8259(12) 0.6497(7) 0.8098(6) 0.082(3) Uani 1 1 d . . . . .
H98 H 0.839332 0.633536 0.857062 0.099 Uiso 1 1 calc R U . . .
C99 C 2.1467(15) 0.6149(8) 0.7130(6) 0.093(4) Uani 1 1 d . . . . .
H99 H 2.174988 0.652830 0.719692 0.112 Uiso 1 1 calc R U . . .
C100 C 0.513(2) 0.3594(13) 0.1211(11) 0.183(8) Uani 1 1 d . U . . .
H100 H 0.436165 0.381312 0.134449 0.219 Uiso 1 1 calc R U . . .
C101 C 0.627(2) 0.3174(13) 0.1686(11) 0.164(7) Uani 1 1 d . U . . .
H101 H 0.630377 0.320442 0.211076 0.196 Uiso 1 1 calc R U . . .
C102 C 0.719(2) 0.2865(17) 0.0894(11) 0.192(12) Uani 1 1 d . . . . .
H102 H 0.792308 0.258309 0.077497 0.231 Uiso 1 1 calc R U . . .
C103 C 0.621(2) 0.3336(13) 0.0372(13) 0.165(9) Uani 1 1 d . . . . .
H103 H 0.626939 0.341629 -0.008534 0.198 Uiso 1 1 calc R U . . .
C104 C 0.5208(19) 0.3652(9) 0.0594(9) 0.123(6) Uani 1 1 d . U . . .
C105 C 0.723(2) 0.2766(11) 0.1532(12) 0.141(7) Uani 1 1 d D U . . .
C135 C 0.8488(18) 0.2284(10) 0.1972(9) 0.131(8) Uani 1 1 d D . . . .
Cd1 Cd 1.91749(5) 0.43208(3) 0.55690(3) 0.04116(17) Uani 1 1 d . . . . .
Cd2 Cd 0.92509(5) 0.93600(4) 0.57482(3) 0.04699(18) Uani 1 1 d . . . . .
Cd3 Cd 0.45036(5) 0.92285(3) 0.07166(3) 0.04042(17) Uani 1 1 d . . . . .
N1 N 1.7237(6) 0.5257(4) 0.5213(3) 0.0479(16) Uani 1 1 d . . . . .
N2 N 0.1172(7) 1.3445(4) 0.5926(4) 0.0504(17) Uani 1 1 d . . . . .
N3 N 1.3006(6) 0.9408(4) 0.9880(3) 0.0464(16) Uani 1 1 d . . . . .
N4 N 0.6154(6) 0.9077(4) 0.1442(3) 0.0428(15) Uani 1 1 d . . . . .
N5 N 1.0068(6) 0.8644(4) 0.5123(3) 0.0466(16) Uani 1 1 d . . . . .
N6 N 0.8537(6) 1.0126(4) 0.6347(3) 0.0448(16) Uani 1 1 d . . . . .
O2 O 0.4174(10) 0.1543(6) 0.4759(5) 0.110(3) Uani 1 1 d . . . . .
O3 O 0.8539(17) 0.2385(8) 0.2490(7) 0.168(6) Uani 1 1 d D . . . .
H3A H 0.923699 0.197338 0.280597 0.252 Uiso 1 1 d DR U . . .
O5 O 0.7870(6) 1.0247(4) 0.4875(3) 0.0591(16) Uani 1 1 d . . . . .
O6 O 0.8849(6) 1.0629(4) 0.3981(4) 0.0654(18) Uani 1 1 d . . . . .
O7 O 0.9388(7) 0.8305(4) 0.6728(4) 0.0730(19) Uani 1 1 d . . . . .
O8 O 0.7878(7) 0.8531(4) 0.5974(4) 0.0723(19) Uani 1 1 d . . . . .
O9 O 0.3116(5) 1.0173(3) 0.0983(3) 0.0505(14) Uani 1 1 d . . . . .
O10 O 0.4126(5) 1.0643(3) 0.0151(3) 0.0451(13) Uani 1 1 d . . . . .
O11 O 0.4203(6) 0.8143(4) 0.1838(3) 0.0569(15) Uani 1 1 d . . . . .
O12 O 0.4978(6) 0.7957(3) 0.0971(3) 0.0559(15) Uani 1 1 d . . . . .
O13 O 1.8307(6) 0.3272(4) 0.6449(3) 0.0563(15) Uani 1 1 d . . . . .
O14 O 1.8899(6) 0.4146(3) 0.6646(3) 0.0539(15) Uani 1 1 d . . . . .
O15 O 2.1146(6) 0.6096(3) 0.5248(3) 0.0506(14) Uani 1 1 d . . . . .
O16 O 2.0184(6) 0.5231(3) 0.5592(3) 0.0493(14) Uani 1 1 d . . . . .
O18 O 0.5347(16) 0.2450(9) 0.3728(10) 0.193(7) Uani 1 1 d . . . . .
O19 O 0.9297(16) 0.1837(8) 0.1892(9) 0.176(6) Uani 1 1 d . . . . .

loop_
_atom_site_aniso_label
_atom_site_aniso_U_11
_atom_site_aniso_U_22
_atom_site_aniso_U_33
_atom_site_aniso_U_23
_atom_site_aniso_U_13
_atom_site_aniso_U_12
Br1 0.0549(12) 0.0901(18) 0.0732(18) -0.0299(14) -0.0138(11) -0.0230(8)
Br1' 0.0549(12) 0.0901(18) 0.0732(18) -0.0299(14) -0.0138(11) -0.0230(8)
Br7 0.1467(17) 0.1611(19) 0.1382(17) -0.0651(15) -0.0460(14) -0.0041(14)
Br2 0.0942(11) 0.0775(10) 0.0422(6) -0.0128(6) 0.0068(7) -0.0389(8)
Br2' 0.0942(11) 0.0775(10) 0.0422(6) -0.0128(6) 0.0068(7) -0.0389(8)
Br3 0.1334(12) 0.0700(8) 0.0870(9) -0.0444(7) -0.0191(8) 0.0363(8)
Br4 0.0960(17) 0.0506(10) 0.0871(13) -0.0133(9) 0.0053(13) -0.0158(11)
Br4' 0.0960(17) 0.0506(10) 0.0871(13) -0.0133(9) 0.0053(13) -0.0158(11)
C3 0.030(4) 0.056(5) 0.044(5) -0.024(4) -0.007(3) -0.005(3)
Br5 0.114(4) 0.138(2) 0.0656(15) -0.0561(15) -0.013(2) -0.028(3)
Br5' 0.114(4) 0.138(2) 0.0656(15) -0.0561(15) -0.013(2) -0.028(3)
C2 0.038(4) 0.038(4) 0.046(5) -0.013(3) 0.005(3) -0.009(3)
Br6' 0.1305(18) 0.069(4) 0.089(3) 0.000(3) 0.0065(19) -0.037(3)
Br6 0.1305(18) 0.069(4) 0.089(3) 0.000(3) 0.0065(19) -0.037(3)
C8 0.035(4) 0.049(4) 0.043(4) -0.019(4) 0.002(3) -0.010(3)
C12 0.058(6) 0.078(7) 0.054(6) -0.040(6) -0.001(5) 0.005(5)
C15 0.044(5) 0.051(5) 0.042(5) -0.015(4) -0.004(4) -0.007(4)
C16 0.035(4) 0.037(4) 0.044(5) -0.010(3) -0.007(3) -0.005(3)
C17 0.046(4) 0.037(4) 0.049(5) -0.021(4) -0.005(4) -0.008(3)
C18 0.049(5) 0.047(5) 0.045(5) -0.017(4) 0.004(4) -0.013(4)
C20 0.044(4) 0.048(5) 0.042(5) -0.023(4) -0.007(4) -0.006(4)
C23 0.038(5) 0.080(7) 0.091(8) -0.053(6) -0.015(5) -0.005(5)
C24 0.048(5) 0.049(5) 0.050(5) -0.023(4) 0.001(4) -0.007(4)
C25 0.037(4) 0.056(5) 0.053(6) -0.023(4) -0.005(4) -0.008(4)
C26 0.033(4) 0.057(5) 0.060(6) -0.028(4) 0.001(4) -0.009(4)
C27 0.045(4) 0.036(4) 0.038(4) -0.010(3) -0.006(3) -0.013(3)
C28 0.041(4) 0.046(4) 0.038(4) -0.012(4) -0.004(3) -0.013(3)
C29 0.041(4) 0.045(5) 0.064(6) -0.013(4) 0.002(4) -0.016(4)
C30 0.036(4) 0.043(4) 0.045(5) -0.018(4) -0.009(3) -0.006(3)
C32 0.057(5) 0.046(5) 0.054(5) -0.018(4) 0.010(4) -0.013(4)
C33 0.037(4) 0.035(4) 0.052(5) -0.020(4) -0.003(4) 0.001(3)
C34 0.042(4) 0.044(4) 0.048(5) -0.018(4) 0.001(4) -0.010(3)
C37 0.034(4) 0.038(4) 0.040(4) -0.013(3) -0.002(3) 0.002(3)
C38 0.034(4) 0.057(5) 0.051(5) -0.023(4) -0.005(4) -0.005(4)
C39 0.050(5) 0.080(6) 0.049(5) -0.036(5) 0.005(4) -0.021(5)
C40 0.038(4) 0.046(5) 0.058(5) -0.012(4) -0.010(4) -0.002(4)
C42 0.042(4) 0.050(5) 0.049(5) -0.022(4) -0.003(4) -0.006(4)
C43 0.061(6) 0.049(5) 0.051(5) -0.019(4) 0.004(4) -0.011(4)
C44 0.042(4) 0.045(5) 0.054(5) -0.021(4) -0.006(4) -0.008(4)
C45 0.037(5) 0.059(5) 0.063(6) -0.031(5) -0.006(4) -0.009(4)
C46 0.034(4) 0.055(5) 0.041(4) -0.018(4) -0.004(3) -0.008(3)
C47 0.041(4) 0.048(5) 0.051(5) -0.023(4) -0.003(4) -0.008(4)
C48 0.045(5) 0.060(5) 0.053(5) -0.028(4) 0.000(4) -0.005(4)
C50 0.053(5) 0.046(5) 0.038(4) -0.004(4) -0.001(4) -0.015(4)
C51 0.043(4) 0.043(4) 0.039(4) -0.013(4) -0.008(3) -0.005(3)
C52 0.038(4) 0.066(6) 0.052(5) -0.027(5) -0.006(4) -0.006(4)
C53 0.115(10) 0.088(9) 0.077(8) -0.041(7) 0.006(7) -0.046(8)
C54 0.045(4) 0.048(5) 0.043(5) -0.020(4) -0.004(4) -0.011(4)
C55 0.047(5) 0.051(5) 0.047(5) -0.020(4) -0.007(4) -0.013(4)
C56 0.042(4) 0.050(5) 0.045(5) -0.016(4) -0.002(4) -0.010(4)
C57 0.046(5) 0.055(5) 0.042(5) -0.020(4) -0.004(4) -0.008(4)
C58 0.084(7) 0.066(6) 0.047(5) -0.008(5) -0.003(5) -0.035(5)
C59 0.049(5) 0.062(6) 0.061(6) -0.034(5) 0.003(4) -0.003(4)
C60 0.037(4) 0.039(4) 0.041(4) -0.009(3) -0.004(3) -0.009(3)
C61 0.056(5) 0.059(5) 0.039(5) -0.020(4) 0.002(4) -0.016(4)
C62 0.047(5) 0.050(5) 0.048(5) -0.025(4) 0.001(4) -0.011(4)
C63 0.046(5) 0.045(5) 0.055(5) -0.012(4) 0.000(4) -0.001(4)
C64 0.056(5) 0.054(5) 0.054(5) -0.030(5) -0.001(4) -0.004(4)
C65 0.072(7) 0.063(6) 0.047(5) -0.011(5) 0.004(5) -0.023(5)
C66 0.042(5) 0.047(5) 0.062(6) -0.018(4) -0.003(4) -0.008(4)
C67 0.038(4) 0.042(4) 0.047(5) -0.014(4) 0.007(3) -0.016(3)
C68 0.043(5) 0.046(5) 0.050(5) -0.017(4) -0.010(4) -0.001(4)
C69 0.052(5) 0.063(6) 0.050(5) -0.030(5) -0.007(4) 0.009(4)
C70 0.050(5) 0.057(5) 0.043(5) -0.016(4) 0.000(4) -0.014(4)
C71 0.040(4) 0.045(4) 0.048(5) -0.019(4) -0.001(4) -0.009(3)
C72 0.091(8) 0.066(6) 0.051(6) -0.029(5) 0.009(5) -0.037(6)
C73 0.059(6) 0.056(5) 0.047(5) -0.015(4) 0.002(4) -0.015(4)
C74 0.050(6) 0.080(7) 0.064(6) -0.018(5) -0.004(5) -0.021(5)
C75 0.108(9) 0.054(6) 0.058(6) -0.020(5) 0.017(6) -0.031(6)
C76 0.118(10) 0.083(7) 0.051(6) -0.023(5) 0.005(6) -0.063(7)
C77 0.055(5) 0.063(6) 0.049(5) -0.029(5) -0.011(4) 0.002(4)
C78 0.047(5) 0.047(5) 0.065(6) -0.016(4) -0.003(4) -0.003(4)
C79 0.070(7) 0.071(7) 0.070(7) -0.023(6) 0.009(5) -0.026(5)
C80 0.047(5) 0.069(6) 0.055(6) -0.032(5) 0.001(4) -0.007(4)
C81 0.098(8) 0.052(5) 0.044(5) -0.013(4) 0.003(5) -0.036(5)
C82 0.066(7) 0.114(10) 0.085(9) -0.029(8) -0.002(6) -0.045(7)
C83 0.089(8) 0.102(9) 0.051(6) -0.042(6) -0.001(6) -0.018(7)
C84 0.051(6) 0.079(7) 0.073(7) -0.031(6) 0.014(5) -0.023(5)
C85 0.040(4) 0.037(4) 0.044(5) -0.013(3) -0.008(3) -0.007(3)
C86 0.071(7) 0.055(6) 0.066(7) -0.017(5) 0.012(5) -0.012(5)
C87 0.135(12) 0.067(7) 0.066(7) -0.034(6) 0.031(7) -0.027(7)
C88 0.087(8) 0.062(6) 0.062(7) -0.039(6) -0.015(6) 0.014(5)
C89 0.100(9) 0.073(7) 0.052(6) -0.022(5) 0.002(6) -0.034(6)
C90 0.103(9) 0.101(9) 0.064(7) -0.041(7) 0.019(6) -0.045(8)
C91 0.068(8) 0.160(13) 0.052(7) -0.028(8) -0.007(6) -0.027(8)
C92 0.098(8) 0.076(7) 0.063(7) -0.036(6) -0.001(6) -0.036(6)
C93 0.102(9) 0.049(6) 0.059(6) -0.022(5) -0.011(6) -0.006(5)
C94 0.074(7) 0.077(7) 0.066(7) -0.011(6) 0.001(6) -0.021(6)
C95 0.062(7) 0.161(13) 0.047(6) -0.022(7) -0.003(5) -0.046(8)
C96 0.073(7) 0.063(7) 0.106(10) -0.027(7) 0.021(7) -0.019(6)
C98 0.099(9) 0.089(8) 0.054(6) -0.019(6) 0.003(6) -0.036(7)
C99 0.144(13) 0.099(9) 0.074(8) -0.053(7) 0.021(8) -0.067(9)
C100 0.202(15) 0.152(12) 0.123(12) -0.051(11) -0.006(12) 0.043(11)
C101 0.196(16) 0.150(13) 0.119(11) -0.076(10) -0.013(11) 0.016(11)
C102 0.146(19) 0.25(3) 0.104(16) -0.019(17) -0.012(14) -0.030(19)
C103 0.128(16) 0.158(19) 0.18(2) -0.083(17) -0.017(15) 0.014(14)
C104 0.159(14) 0.094(9) 0.100(10) -0.059(9) -0.023(10) 0.012(9)
C105 0.160(16) 0.107(12) 0.143(14) -0.044(10) -0.047(13) -0.031(11)
C135 0.18(2) 0.085(11) 0.139(17) -0.054(12) 0.089(16) -0.043(12)
Cd1 0.0381(3) 0.0389(3) 0.0403(3) -0.0152(2) -0.0001(2) -0.0037(2)
Cd2 0.0396(3) 0.0582(4) 0.0454(4) -0.0271(3) 0.0001(3) -0.0097(3)
Cd3 0.0337(3) 0.0447(3) 0.0373(3) -0.0153(3) -0.0061(2) -0.0057(2)
N1 0.040(4) 0.050(4) 0.044(4) -0.018(3) 0.003(3) -0.002(3)
N2 0.052(4) 0.043(4) 0.044(4) -0.008(3) 0.001(3) -0.010(3)
N3 0.042(4) 0.050(4) 0.042(4) -0.013(3) -0.005(3) -0.014(3)
N4 0.039(4) 0.041(4) 0.042(4) -0.014(3) -0.007(3) -0.007(3)
N5 0.040(4) 0.052(4) 0.045(4) -0.024(3) -0.007(3) -0.004(3)
N6 0.037(3) 0.059(4) 0.041(4) -0.027(3) -0.001(3) -0.009(3)
O2 0.114(7) 0.107(7) 0.104(7) -0.048(6) -0.017(6) -0.021(6)
O3 0.236(17) 0.109(9) 0.127(11) -0.030(8) -0.040(11) -0.031(10)
O5 0.058(4) 0.067(4) 0.049(4) -0.030(3) -0.004(3) -0.005(3)
O6 0.047(4) 0.085(5) 0.069(4) -0.035(4) -0.003(3) -0.024(3)
O7 0.085(5) 0.072(5) 0.067(5) -0.029(4) 0.010(4) -0.030(4)
O8 0.060(4) 0.079(5) 0.067(5) -0.018(4) 0.002(4) -0.020(4)
O9 0.041(3) 0.052(3) 0.051(4) -0.023(3) -0.002(3) -0.002(3)
O10 0.036(3) 0.051(3) 0.046(3) -0.021(3) 0.003(2) -0.009(2)
O11 0.052(4) 0.055(4) 0.065(4) -0.025(3) 0.008(3) -0.016(3)
O12 0.064(4) 0.049(3) 0.046(4) -0.014(3) -0.003(3) -0.012(3)
O13 0.065(4) 0.058(4) 0.047(3) -0.026(3) 0.003(3) -0.015(3)
O14 0.061(4) 0.051(4) 0.045(3) -0.015(3) 0.007(3) -0.017(3)
O15 0.053(3) 0.054(3) 0.048(3) -0.022(3) 0.009(3) -0.018(3)
O16 0.065(4) 0.043(3) 0.041(3) -0.017(3) -0.004(3) -0.017(3)
O18 0.175(14) 0.148(12) 0.251(19) -0.084(13) -0.014(13) -0.037(11)
O19 0.164(13) 0.117(10) 0.203(16) -0.056(11) -0.052(11) 0.008(9)

loop_
_atom_type_symbol
_atom_type_description
_atom_type_scat_dispersion_real
_atom_type_scat_dispersion_imag
_atom_type_scat_source
C C 0.0033 0.0016 'International Tables Vol C Tables 4.2.6.8 and 6.1.1.4'
H H 0.0000 0.0000 'International Tables Vol C Tables 4.2.6.8 and 6.1.1.4'
N N 0.0061 0.0033 'International Tables Vol C Tables 4.2.6.8 and 6.1.1.4'
O O 0.0106 0.0060 'International Tables Vol C Tables 4.2.6.8 and 6.1.1.4'
Br Br -0.2901 2.4595 'International Tables Vol C Tables 4.2.6.8 and 6.1.1.4'
Cd Cd -0.8075 1.2024 'International Tables Vol C Tables 4.2.6.8 and 6.1.1.4'

loop_
_geom_angle_atom_site_label_1
_geom_angle_atom_site_label_2
_geom_angle_atom_site_label_3
_geom_angle
_geom_angle_site_symmetry_1
_geom_angle_site_symmetry_3
_geom_angle_publ_flag
O9 C3 O10 121.7(8) . . ?
O9 C3 C20 119.4(8) . . ?
O10 C3 C20 118.9(8) . . ?
O9 C3 Cd3 57.3(4) . . ?
O10 C3 Cd3 64.5(4) . . ?
C20 C3 Cd3 175.9(6) . . ?
C59 C2 C48 116.8(8) . . ?
C59 C2 C18 124.2(8) . . ?
C48 C2 C18 119.0(8) . . ?
C67 C8 C54 120.3(8) . . ?
C88 C12 C77 119.9(10) . . ?
C57 C15 C60 119.2(8) . . ?
C51 C16 C60 123.9(7) . . ?
C27 C17 C85 118.0(8) . . ?
C47 C18 C2 126.2(8) . . ?
C64 C20 C77 119.1(8) . . ?
C64 C20 C3 120.6(8) . . ?
C77 C20 C3 120.2(8) . . ?
C82 C23 C91 121.6(9) . . ?
C82 C23 Br1 116.9(9) . . ?
C91 C23 Br1 121.5(9) . . ?
C82 C23 Br1' 134.0(9) . . ?
C91 C23 Br1' 104.4(9) . . ?
C60 C24 C68 119.9(8) . . ?
O11 C25 O12 122.9(8) . . ?
O11 C25 C56 120.7(8) . . ?
O12 C25 C56 116.4(8) . . ?
C95 C26 C74 119.5(9) . . ?
C95 C26 C45 120.1(9) . . ?
C74 C26 C45 120.4(9) . . ?
C42 C27 C17 118.3(7) . . ?
C42 C27 C51 117.0(7) . . ?
C17 C27 C51 124.6(8) . . ?
C39 C28 C40 116.7(7) . . ?
C39 C28 C61 120.5(8) . . ?
C40 C28 C61 122.7(8) . . ?
C58 C29 C34 117.3(8) . . ?
N5 C30 C85 122.5(7) . . ?
C63 C32 C50 118.0(9) . . ?
O16 C33 O15 123.4(8) . . ?
O16 C33 C62 118.7(8) . . ?
O15 C33 C62 117.9(7) . . ?
O16 C33 Cd1 67.2(5) . 2_966 ?
O15 C33 Cd1 56.5(4) . 2_966 ?
C62 C33 Cd1 171.9(6) . 2_966 ?
C71 C34 C29 120.8(8) . . ?
O13 C37 O14 124.4(8) . . ?
O13 C37 C71 120.2(7) . . ?
O14 C37 C71 115.2(7) . . ?
N6 C38 C54 123.5(8) . . ?
C28 C39 C52 120.9(9) . . ?
C28 C40 C44 118.9(8) . . ?
N5 C42 C27 123.6(8) . . ?
C56 C43 C65 121.6(9) . . ?
N3 C44 C40 124.0(8) . . ?
O5 C45 O6 126.5(8) . . ?
O5 C45 C26 118.8(8) . . ?
O6 C45 C26 114.6(8) . . ?
N6 C46 C67 123.1(7) . . ?
C18 C47 C85 126.1(8) . . ?
C80 C48 C2 118.4(8) . . ?
C73 C50 C32 119.2(8) . . ?
C73 C50 C70 119.4(8) . . ?
C32 C50 C70 121.4(8) . . ?
C16 C51 C27 127.6(8) . . ?
N3 C52 C39 122.9(8) . . ?
C94 C53 C96 120.1(12) . . ?
C38 C54 C8 116.7(7) . . ?
C38 C54 C55 123.3(8) . . ?
C8 C54 C55 120.0(8) . . ?
C61 C55 C54 126.2(9) . . ?
C43 C56 C75 117.6(9) . . ?
C43 C56 C25 121.7(8) . . ?
C75 C56 C25 120.7(8) . . ?
N4 C57 C15 123.5(8) . . ?
C76 C58 C29 123.6(9) . . ?
C76 C58 Br2 119.0(8) . . ?
C29 C58 Br2 117.3(7) . . ?
C76 C58 Br2' 111.2(8) . . ?
C29 C58 Br2' 120.8(7) . . ?
C2 C59 C69 120.8(8) . . ?
C15 C60 C24 117.5(7) . . ?
C15 C60 C16 120.3(7) . . ?
C24 C60 C16 122.1(8) . . ?
C55 C61 C28 128.2(9) . . ?
C72 C62 C92 119.0(9) . . ?
C72 C62 C33 122.2(8) . . ?
C92 C62 C33 118.8(8) . . ?
N2 C63 C32 123.8(9) . . ?
C20 C64 C93 119.9(10) . . ?
C86 C65 C43 118.6(10) . . ?
C70 C66 C67 128.8(9) . . ?
C46 C67 C8 118.2(7) . . ?
C46 C67 C66 117.7(8) . . ?
C8 C67 C66 124.1(8) . . ?
N4 C68 C24 122.6(8) . . ?
N1 C69 C59 123.1(8) . . ?
C66 C70 C50 126.8(9) . . ?
C81 C71 C34 120.4(8) . . ?
C81 C71 C37 119.3(8) . . ?
C34 C71 C37 120.2(7) . . ?
C62 C72 C89 121.5(9) . . ?
C50 C73 C78 119.0(9) . . ?
C82 C74 C26 121.6(11) . . ?
C56 C75 C87 121.9(10) . . ?
C58 C76 C81 117.4(9) . . ?
C12 C77 C20 121.0(10) . . ?
N2 C78 C73 122.6(9) . . ?
C90 C79 C96 120.5(11) . . ?
C90 C79 C84 121.2(11) . . ?
C96 C79 C84 118.2(10) . . ?
N1 C80 C48 124.1(9) . . ?
C71 C81 C76 120.4(9) . . ?
C74 C82 C23 119.3(11) . . ?
C89 C83 C99 120.4(10) . . ?
C89 C83 Br5' 116.8(19) . . ?
C99 C83 Br5' 122.0(19) . . ?
C89 C83 Br5 120.5(10) . . ?
C99 C83 Br5 119.1(10) . . ?
O8 C84 O7 120.8(10) . . ?
O8 C84 C79 122.7(10) . . ?
O7 C84 C79 116.6(10) . . ?
O8 C84 Cd2 64.3(6) . . ?
O7 C84 Cd2 56.5(5) . . ?
C79 C84 Cd2 172.1(8) . . ?
C30 C85 C17 118.6(7) . . ?
C30 C85 C47 119.2(7) . . ?
C17 C85 C47 122.2(8) . . ?
C87 C86 C65 122.1(10) . . ?
C87 C86 Br4' 119.9(10) . . ?
C65 C86 Br4' 116.0(9) . . ?
C87 C86 Br4 119.2(9) . . ?
C65 C86 Br4 118.6(8) . . ?
C86 C87 C75 118.0(11) . . ?
C12 C88 C93 121.8(9) . . ?
C12 C88 Br3 121.5(9) . . ?
C93 C88 Br3 116.7(9) . . ?
C83 C89 C72 119.1(11) . . ?
C98 C90 C79 121.1(11) . . ?
C23 C91 C95 118.2(11) . . ?
C99 C92 C62 119.3(11) . . ?
C88 C93 C64 118.3(11) . . ?
C98 C94 C53 123.2(11) . . ?
C98 C94 Br6 118.6(10) . . ?
C53 C94 Br6 118.0(11) . . ?
C98 C94 Br6' 119.8(13) . . ?
C53 C94 Br6' 116.9(14) . . ?
C26 C95 C91 119.6(11) . . ?
C53 C96 C79 116.5(12) . . ?
C94 C98 C90 118.4(11) . . ?
C83 C99 C92 120.4(11) . . ?
C104 C100 C101 117(2) . . ?
C105 C101 C100 120(2) . . ?
C105 C102 C103 128(3) . . ?
C104 C103 C102 112(2) . . ?
C100 C104 C103 126(2) . . ?
C100 C104 Br7 118.7(16) . . ?
C103 C104 Br7 115.6(15) . . ?
C101 C105 C102 116(2) . . ?
C101 C105 C135 127(2) . . ?
C102 C105 C135 116(2) . . ?
O19 C135 O3 119(2) . . ?
O19 C135 C105 129(2) . . ?
O3 C135 C105 111.7(16) . . ?
O14 Cd1 O15 143.1(2) . 2_966 ?
O14 Cd1 N1 89.4(2) . . ?
O15 Cd1 N1 90.6(2) 2_966 . ?
O14 Cd1 N2 90.2(2) . 1_745 ?
O15 Cd1 N2 91.9(2) 2_966 1_745 ?
N1 Cd1 N2 176.2(3) . 1_745 ?
O14 Cd1 O16 85.1(2) . . ?
O15 Cd1 O16 131.8(2) 2_966 . ?
N1 Cd1 O16 92.3(2) . . ?
N2 Cd1 O16 83.9(2) 1_745 . ?
O14 Cd1 O16 163.3(2) . 2_966 ?
O15 Cd1 O16 53.54(19) 2_966 2_966 ?
N1 Cd1 O16 92.2(2) . 2_966 ?
N2 Cd1 O16 87.0(2) 1_745 2_966 ?
O16 Cd1 O16 78.2(2) . 2_966 ?
O14 Cd1 C33 169.9(2) . 2_966 ?
O15 Cd1 C33 26.8(2) 2_966 2_966 ?
N1 Cd1 C33 90.1(2) . 2_966 ?
N2 Cd1 C33 90.9(2) 1_745 2_966 ?
O16 Cd1 C33 105.0(2) . 2_966 ?
O16 Cd1 C33 26.8(2) 2_966 2_966 ?
O5 Cd2 O6 126.6(3) . 2_776 ?
O5 Cd2 O7 140.6(3) . . ?
O6 Cd2 O7 92.2(3) 2_776 . ?
O5 Cd2 N5 91.3(2) . . ?
O6 Cd2 N5 90.4(2) 2_776 . ?
O7 Cd2 N5 95.4(3) . . ?
O5 Cd2 N6 88.6(2) . . ?
O6 Cd2 N6 86.3(2) 2_776 . ?
O7 Cd2 N6 87.3(3) . . ?
N5 Cd2 N6 175.8(2) . . ?
O5 Cd2 O8 89.2(2) . . ?
O6 Cd2 O8 143.4(3) 2_776 . ?
O7 Cd2 O8 54.2(3) . . ?
N5 Cd2 O8 80.2(3) . . ?
N6 Cd2 O8 104.0(3) . . ?
O5 Cd2 C84 114.6(3) . . ?
O6 Cd2 C84 118.8(3) 2_776 . ?
O7 Cd2 C84 28.0(3) . . ?
N5 Cd2 C84 86.3(3) . . ?
N6 Cd2 C84 97.5(3) . . ?
O8 Cd2 C84 26.2(3) . . ?
O12 Cd3 N4 93.8(2) . . ?
O12 Cd3 O9 138.9(2) . . ?
N4 Cd3 O9 94.0(2) . . ?
O12 Cd3 N3 86.8(2) . 1_454 ?
N4 Cd3 N3 172.7(2) . 1_454 ?
O9 Cd3 N3 90.3(2) . 1_454 ?
O12 Cd3 O10 90.6(2) . 2_675 ?
N4 Cd3 O10 87.9(2) . 2_675 ?
O9 Cd3 O10 130.0(2) . 2_675 ?
N3 Cd3 O10 84.8(2) 1_454 2_675 ?
O12 Cd3 O10 165.3(2) . . ?
N4 Cd3 O10 92.1(2) . . ?
O9 Cd3 O10 53.8(2) . . ?
N3 Cd3 O10 85.7(2) 1_454 . ?
O10 Cd3 O10 76.1(2) 2_675 . ?
O12 Cd3 C3 164.3(2) . . ?
N4 Cd3 C3 94.2(2) . . ?
O9 Cd3 C3 26.8(2) . . ?
N3 Cd3 C3 87.0(2) 1_454 . ?
O10 Cd3 C3 103.1(2) 2_675 . ?
O10 Cd3 C3 27.0(2) . . ?
C69 N1 C80 116.8(7) . . ?
C69 N1 Cd1 119.6(6) . . ?
C80 N1 Cd1 123.6(6) . . ?
C63 N2 C78 117.3(8) . . ?
C63 N2 Cd1 123.8(6) . 1_365 ?
C78 N2 Cd1 118.7(6) . 1_365 ?
C44 N3 C52 116.7(7) . . ?
C44 N3 Cd3 125.3(6) . 1_656 ?
C52 N3 Cd3 117.5(5) . 1_656 ?
C68 N4 C57 117.4(7) . . ?
C68 N4 Cd3 119.2(5) . . ?
C57 N4 Cd3 122.2(5) . . ?
C30 N5 C42 118.8(7) . . ?
C30 N5 Cd2 124.0(5) . . ?
C42 N5 Cd2 117.1(5) . . ?
C38 N6 C46 118.2(7) . . ?
C38 N6 Cd2 120.0(5) . . ?
C46 N6 Cd2 121.1(5) . . ?
C45 O5 Cd2 131.8(6) . . ?
C45 O6 Cd2 138.8(6) . 2_776 ?
C84 O7 Cd2 95.5(7) . . ?
C84 O8 Cd2 89.5(6) . . ?
C3 O9 Cd3 95.9(5) . . ?
C3 O10 Cd3 167.4(6) . 2_675 ?
C3 O10 Cd3 88.5(5) . . ?
Cd3 O10 Cd3 103.9(2) 2_675 . ?
C25 O12 Cd3 101.6(5) . . ?
C37 O14 Cd1 100.0(5) . . ?
C33 O15 Cd1 96.7(5) . 2_966 ?
C33 O16 Cd1 171.9(6) . . ?
C33 O16 Cd1 86.0(5) . 2_966 ?
Cd1 O16 Cd1 101.8(2) . 2_966 ?

loop_
_geom_bond_atom_site_label_1
_geom_bond_atom_site_label_2
_geom_bond_distance
_geom_bond_site_symmetry_2
_geom_bond_publ_flag
Br1 C23 1.921(9) . ?
Br1' C23 1.952(12) . ?
Br7 C104 1.906(16) . ?
Br2 C58 1.885(10) . ?
Br2' C58 2.092(12) . ?
Br3 C88 1.903(10) . ?
Br4 C86 1.933(10) . ?
Br4' C86 1.894(16) . ?
C3 O9 1.249(10) . ?
C3 O10 1.251(10) . ?
C3 C20 1.496(11) . ?
C3 Cd3 2.753(8) . ?
Br5 C83 1.909(13) . ?
Br5' C83 1.83(4) . ?
C2 C59 1.362(12) . ?
C2 C48 1.395(12) . ?
C2 C18 1.470(11) . ?
Br6' C94 2.12(2) . ?
Br6 C94 1.830(13) . ?
C8 C67 1.384(11) . ?
C8 C54 1.394(11) . ?
C12 C88 1.336(16) . ?
C12 C77 1.374(13) . ?
C15 C57 1.370(11) . ?
C15 C60 1.375(12) . ?
C16 C51 1.303(12) . ?
C16 C60 1.498(10) . ?
C17 C27 1.393(11) . ?
C17 C85 1.422(11) . ?
C18 C47 1.295(12) . ?
C20 C64 1.373(13) . ?
C20 C77 1.391(13) . ?
C23 C82 1.350(17) . ?
C23 C91 1.364(18) . ?
C24 C60 1.375(11) . ?
C24 C68 1.384(12) . ?
C25 O11 1.228(11) . ?
C25 O12 1.272(11) . ?
C25 C56 1.511(13) . ?
C26 C95 1.360(14) . ?
C26 C74 1.361(13) . ?
C26 C45 1.506(11) . ?
C27 C42 1.374(12) . ?
C27 C51 1.476(10) . ?
C28 C39 1.368(12) . ?
C28 C40 1.394(12) . ?
C28 C61 1.470(11) . ?
C29 C58 1.369(14) . ?
C29 C34 1.381(12) . ?
C30 N5 1.328(10) . ?
C30 C85 1.379(12) . ?
C32 C63 1.370(12) . ?
C32 C50 1.401(13) . ?
C33 O16 1.233(10) . ?
C33 O15 1.240(10) . ?
C33 C62 1.526(12) . ?
C33 Cd1 2.729(8) 2_966 ?
C34 C71 1.376(12) . ?
C37 O13 1.230(10) . ?
C37 O14 1.251(10) . ?
C37 C71 1.511(12) . ?
C38 N6 1.328(10) . ?
C38 C54 1.392(12) . ?
C39 C52 1.375(12) . ?
C40 C44 1.396(12) . ?
C42 N5 1.335(10) . ?
C43 C56 1.366(13) . ?
C43 C65 1.367(13) . ?
C44 N3 1.318(10) . ?
C45 O5 1.242(11) . ?
C45 O6 1.249(11) . ?
C46 N6 1.344(10) . ?
C46 C67 1.364(12) . ?
C47 C85 1.475(11) . ?
C48 C80 1.390(12) . ?
C50 C73 1.348(13) . ?
C50 C70 1.472(12) . ?
C52 N3 1.345(11) . ?
C53 C94 1.379(16) . ?
C53 C96 1.389(17) . ?
C54 C55 1.464(11) . ?
C55 C61 1.294(12) . ?
C56 C75 1.374(14) . ?
C57 N4 1.337(10) . ?
C58 C76 1.367(14) . ?
C59 C69 1.389(12) . ?
C62 C72 1.362(13) . ?
C62 C92 1.385(13) . ?
C63 N2 1.304(12) . ?
C64 C93 1.413(13) . ?
C65 C86 1.366(15) . ?
C66 C70 1.311(13) . ?
C66 C67 1.472(11) . ?
C68 N4 1.317(11) . ?
C69 N1 1.313(11) . ?
C71 C81 1.357(12) . ?
C72 C89 1.371(14) . ?
C73 C78 1.368(13) . ?
C74 C82 1.346(15) . ?
C75 C87 1.379(15) . ?
C76 C81 1.396(14) . ?
C78 N2 1.365(12) . ?
C79 C90 1.386(16) . ?
C79 C96 1.443(17) . ?
C79 C84 1.498(15) . ?
C80 N1 1.331(11) . ?
C83 C89 1.361(16) . ?
C83 C99 1.363(17) . ?
C84 O8 1.215(13) . ?
C84 O7 1.298(12) . ?
C84 Cd2 2.753(11) . ?
C86 C87 1.346(15) . ?
C88 C93 1.389(17) . ?
C90 C98 1.366(17) . ?
C91 C95 1.405(15) . ?
C92 C99 1.377(16) . ?
C94 C98 1.363(17) . ?
C100 C104 1.31(2) . ?
C100 C101 1.47(3) . ?
C101 C105 1.28(3) . ?
C102 C105 1.32(3) . ?
C102 C103 1.41(3) . ?
C103 C104 1.32(3) . ?
C105 C135 1.537(13) . ?
C135 O19 1.140(19) . ?
C135 O3 1.220(14) . ?
Cd1 O14 2.270(6) . ?
Cd1 O15 2.291(6) 2_966 ?
Cd1 N1 2.319(7) . ?
Cd1 N2 2.324(7) 1_745 ?
Cd1 O16 2.401(6) . ?
Cd1 O16 2.521(6) 2_966 ?
Cd2 O5 2.231(6) . ?
Cd2 O6 2.229(6) 2_776 ?
Cd2 O7 2.307(7) . ?
Cd2 N5 2.330(7) . ?
Cd2 N6 2.333(7) . ?
Cd2 O8 2.482(7) . ?
Cd3 O12 2.249(6) . ?
Cd3 N4 2.312(6) . ?
Cd3 O9 2.329(6) . ?
Cd3 N3 2.332(6) 1_454 ?
Cd3 O10 2.429(6) 2_675 ?
Cd3 O10 2.485(6) . ?
